data_2211487
loop_
_publ_author_name
'Zhi-Hong Zou'
'Hui-Bing Zhang'
'Wen-Long Huang'

_publ_section_title 2-Chloroacetyl-1-(3,4-dimethoxybenzyl)-6,7-dimethoxy-1,2,3,4-tetrahydroisoquinoline
_journal_coeditor_code KJ2032
_journal_issue 12
_journal_name_full 'Acta Crystallographica Section E'
_journal_page_first o5918
_journal_page_last o5919
_journal_paper_doi 10.1107/S1600536806049555
_journal_volume 62
_journal_year 2006
_chemical_formula_iupac 'C22 H26 Cl N O5'
_chemical_formula_moiety 'C22 H26 Cl N O5'
_chemical_formula_sum 'C22 H26 Cl N O5'
_chemical_formula_weight 419.89
_chemical_melting_point 399(2)
_chemical_name_systematic
;
2-Chloroacetyl-1-(3,4-dimethoxybenzyl)-6,7-dimethoxy-1,2,3,4-
tetrahydroisoquinoline
;
_space_group_IT_number 14
_symmetry_cell_setting monoclinic
_symmetry_space_group_name_Hall '-P 2yn'
_symmetry_space_group_name_H-M 'P 1 21/n 1'
_atom_sites_solution_hydrogens geom
_atom_sites_solution_primary direct
_atom_sites_solution_secondary difmap
_audit_creation_method SHELXL-97
_cell_angle_alpha 90.00
_cell_angle_beta 92.24(3)
_cell_angle_gamma 90.00
_cell_formula_units_Z 8
_cell_length_a 16.380(3)
_cell_length_b 15.396(3)
_cell_length_c 16.536(3)
_cell_measurement_reflns_used 25
_cell_measurement_temperature 293(2)
_cell_measurement_theta_max 13
_cell_measurement_theta_min 10
_cell_volume 4167.0(13)
_computing_cell_refinement 'CAD-4 Software'
_computing_data_collection 'CAD-4 Software (Enraf--Nonius, 1985)'
_computing_data_reduction 'XCAD4 (Harms & Wocadlo, 1995)'
_computing_molecular_graphics 'SHELXTL (Sheldrick, 1997)'
_computing_publication_material 'SHELXTL and PLATON (Spek, 2003)'
_computing_structure_refinement 'SHELXL97 (Sheldrick, 1997)'
_computing_structure_solution 'SHELXS97 (Sheldrick, 1997)'
_diffrn_ambient_temperature 293(2)
_diffrn_measured_fraction_theta_full 0.998
_diffrn_measured_fraction_theta_max 0.998
_diffrn_measurement_device_type 'Enraf--Nonius CAD-4'
_diffrn_measurement_method \w/2\q
_diffrn_radiation_monochromator graphite
_diffrn_radiation_source 'fine-focus sealed tube'
_diffrn_radiation_type MoK\a
_diffrn_radiation_wavelength 0.71073
_diffrn_reflns_av_R_equivalents 0.0264
_diffrn_reflns_av_sigmaI/netI 0.0722
_diffrn_reflns_limit_h_max 20
_diffrn_reflns_limit_h_min 0
_diffrn_reflns_limit_k_max 18
_diffrn_reflns_limit_k_min 0
_diffrn_reflns_limit_l_max 20
_diffrn_reflns_limit_l_min -20
_diffrn_reflns_number 8446
_diffrn_reflns_theta_full 25.99
_diffrn_reflns_theta_max 25.99
_diffrn_reflns_theta_min 1.72
_diffrn_standards_decay_% 0
_diffrn_standards_interval_count 200
_diffrn_standards_number 3
_exptl_absorpt_coefficient_mu 0.217
_exptl_absorpt_correction_T_max 0.9579
_exptl_absorpt_correction_T_min 0.9183
_exptl_absorpt_correction_type psi-scan
_exptl_absorpt_process_details '(North <i>et al.</i>,  1968)'
_exptl_crystal_colour colourless
_exptl_crystal_density_diffrn 1.339
_exptl_crystal_density_method 'not measured'
_exptl_crystal_description block
_exptl_crystal_F_000 1776
_exptl_crystal_size_max 0.40
_exptl_crystal_size_mid 0.40
_exptl_crystal_size_min 0.20
_refine_diff_density_max 0.257
_refine_diff_density_min -0.358
_refine_ls_extinction_coef 0.0039(5)
_refine_ls_extinction_expression Fc^*^=kFc[1+0.001xFc^2^\l^3^/sin(2\q)]^-1/4^
_refine_ls_extinction_method SHELXL97
_refine_ls_goodness_of_fit_ref 1.021
_refine_ls_hydrogen_treatment constr
_refine_ls_matrix_type full
_refine_ls_number_parameters 524
_refine_ls_number_reflns 8155
_refine_ls_number_restraints 0
_refine_ls_restrained_S_all 1.021
_refine_ls_R_factor_all 0.1397
_refine_ls_R_factor_gt 0.0659
_refine_ls_shift/su_max 0.001
_refine_ls_shift/su_mean 0.000
_refine_ls_structure_factor_coef Fsqd
_refine_ls_weighting_details 'calc w=1/[\s^2^(Fo^2^)+(0.07P)^2^+1.23P] where P=(Fo^2^+2Fc^2^)/3'
_refine_ls_weighting_scheme calc
_refine_ls_wR_factor_gt 0.1392
_refine_ls_wR_factor_ref 0.1727
_reflns_number_gt 4379
_reflns_number_total 8155
_reflns_threshold_expression I>2\s(I)
_cod_data_source_file kj2032.cif
_cod_data_source_block I
_cod_depositor_comments
;
The following automatic conversions were performed:
'_symmetry_cell_setting' value 'Monoclinic' changed to 'monoclinic'
according to '/home/saulius/struct/CIF-dictionaries/cif_core.dic'
dictionary named 'cif_core.dic' version 2.4.1 from 2010-06-29.

Automatic conversion script
Id: cif_fix_enum 1527 2010-12-29 10:47:43Z saulius 

The following automatic conversions were performed:

'_symmetry_cell_setting' value 'Monoclinic' changed to 'monoclinic'
according to /home/saulius/struct/CIF-dictionaries/cif_core.dic
dictionary named 'cif_core.dic' version 2.4.1 from 2010-06-29.

Automatic conversion script
Id: cif_fix_values 1715 2011-07-08 13:25:40Z adriana 
;
_cod_original_cell_volume 4167.0(14)
_cod_original_sg_symbol_H-M 'P 21/n'
_cod_database_code 2211487
_cod_database_fobs_code 2211487

loop_
_symmetry_equiv_pos_as_xyz
'x, y, z'
'-x+1/2, y+1/2, -z+1/2'
'-x, -y, -z'
'x-1/2, -y-1/2, z-1/2'

loop_
_atom_site_type_symbol
_atom_site_label
_atom_site_fract_x
_atom_site_fract_y
_atom_site_fract_z
_atom_site_U_iso_or_equiv
_atom_site_adp_type
_atom_site_calc_flag
_atom_site_refinement_flags
_atom_site_occupancy
Cl Cl1 0.24271(7) 0.68469(8) 0.19169(8) 0.0877(4) Uani d . 1
O O1 0.40172(16) 0.95490(15) 0.42181(18) 0.0705(8) Uani d . 1
O O2 0.53271(15) 0.90412(14) 0.35446(17) 0.0592(7) Uani d . 1
O O3 0.54951(14) 0.19205(14) 0.34776(15) 0.0531(7) Uani d . 1
O O4 0.64440(13) 0.31732(14) 0.31061(15) 0.0487(6) Uani d . 1
O O5 0.21620(16) 0.5896(2) 0.3395(2) 0.0852(10) Uani d . 1
N N1 0.34404(16) 0.54171(17) 0.36854(17) 0.0412(7) Uani d . 1
C C1 0.3381(3) 0.9881(3) 0.4683(3) 0.0854(15) Uani d . 1
H H1A 0.3353 1.0500 0.4619 0.128 Uiso calc R 1
H H1B 0.3487 0.9742 0.5243 0.128 Uiso calc R 1
H H1C 0.2871 0.9627 0.4501 0.128 Uiso calc R 1
C C2 0.6068(2) 0.8789(2) 0.3195(3) 0.0610(11) Uani d . 1
H H2A 0.6343 0.9294 0.3002 0.091 Uiso calc R 1
H H2B 0.5951 0.8400 0.2751 0.091 Uiso calc R 1
H H2C 0.6412 0.8501 0.3595 0.091 Uiso calc R 1
C C3 0.4859(2) 0.8396(2) 0.3856(2) 0.0424(8) Uani d . 1
C C4 0.50551(19) 0.7521(2) 0.3839(2) 0.0399(8) Uani d . 1
H H4A 0.5522 0.7341 0.3583 0.048 Uiso calc R 1
C C5 0.4560(2) 0.6905(2) 0.4202(2) 0.0403(8) Uani d . 1
C C6 0.3872(2) 0.7191(2) 0.4574(2) 0.0464(9) Uani d . 1
H H6A 0.3537 0.6791 0.4821 0.056 Uiso calc R 1
C C7 0.3672(2) 0.8067(2) 0.4586(2) 0.0489(9) Uani d . 1
H H7A 0.3202 0.8245 0.4839 0.059 Uiso calc R 1
C C8 0.4156(2) 0.8677(2) 0.4230(2) 0.0462(9) Uani d . 1
C C9 0.4798(2) 0.59601(19) 0.4200(2) 0.0435(8) Uani d . 1
H H9A 0.4718 0.5724 0.4735 0.052 Uiso calc R 1
H H9B 0.5376 0.5920 0.4098 0.052 Uiso calc R 1
C C10 0.43226(18) 0.53877(19) 0.35722(19) 0.0365(8) Uani d . 1
H H10A 0.4424 0.5616 0.3032 0.044 Uiso calc R 1
C C11 0.3172(2) 0.4907(2) 0.4367(2) 0.0519(10) Uani d . 1
H H11A 0.2596 0.5012 0.4444 0.062 Uiso calc R 1
H H11B 0.3474 0.5083 0.4856 0.062 Uiso calc R 1
C C12 0.3310(2) 0.3948(2) 0.4216(2) 0.0485(9) Uani d . 1
H H12A 0.3265 0.3632 0.4719 0.058 Uiso calc R 1
H H12B 0.2890 0.3735 0.3837 0.058 Uiso calc R 1
C C13 0.41365(19) 0.3779(2) 0.38803(19) 0.0378(8) Uani d . 1
C C14 0.4427(2) 0.2922(2) 0.3849(2) 0.0401(8) Uani d . 1
H H14A 0.4099 0.2471 0.4023 0.048 Uiso calc R 1
C C15 0.5181(2) 0.2735(2) 0.3568(2) 0.0393(8) Uani d . 1
C C16 0.56884(19) 0.3418(2) 0.33407(19) 0.0357(8) Uani d . 1
C C17 0.54007(18) 0.4261(2) 0.33493(18) 0.0356(8) Uani d . 1
H H17A 0.5734 0.4710 0.3182 0.043 Uiso calc R 1
C C18 0.46174(18) 0.44490(19) 0.36050(18) 0.0342(7) Uani d . 1
C C19 0.6980(2) 0.3838(2) 0.2865(2) 0.0552(10) Uani d . 1
H H19A 0.7488 0.3585 0.2714 0.083 Uiso calc R 1
H H19B 0.7079 0.4234 0.3306 0.083 Uiso calc R 1
H H19C 0.6737 0.4145 0.2411 0.083 Uiso calc R 1
C C20 0.4975(3) 0.1202(2) 0.3656(3) 0.0735(13) Uani d . 1
H H20A 0.5262 0.0668 0.3571 0.110 Uiso calc R 1
H H20B 0.4494 0.1221 0.3307 0.110 Uiso calc R 1
H H20C 0.4823 0.1236 0.4210 0.110 Uiso calc R 1
C C21 0.2883(2) 0.5873(2) 0.3239(2) 0.0494(9) Uani d . 1
C C22 0.3210(2) 0.6370(2) 0.2528(2) 0.0537(10) Uani d . 1
H H22A 0.3521 0.5977 0.2200 0.064 Uiso calc R 1
H H22B 0.3577 0.6822 0.2730 0.064 Uiso calc R 1
Cl Cl2 -0.27754(8) 0.59172(8) 0.20884(8) 0.0931(5) Uani d . 1
O O6 -0.10387(14) 0.30533(14) 0.40113(15) 0.0514(6) Uani d . 1
O O7 0.02825(14) 0.36487(14) 0.33959(16) 0.0535(7) Uani d . 1
O O8 0.14145(13) 0.94120(14) 0.33332(15) 0.0501(6) Uani d . 1
O O9 0.05266(14) 1.06827(13) 0.37901(15) 0.0492(6) Uani d . 1
O O10 -0.29576(15) 0.67920(19) 0.3619(2) 0.0796(9) Uani d . 1
N N2 -0.16624(16) 0.72515(16) 0.38667(17) 0.0413(7) Uani d . 1
C C23 -0.1691(2) 0.2694(2) 0.4447(2) 0.0600(11) Uani d . 1
H H23A -0.1722 0.2080 0.4350 0.090 Uiso calc R 1
H H23B -0.2196 0.2962 0.4269 0.090 Uiso calc R 1
H H23C -0.1595 0.2799 0.5015 0.090 Uiso calc R 1
C C24 0.1012(2) 0.3949(3) 0.3051(3) 0.0652(12) Uani d . 1
H H24A 0.1300 0.3465 0.2831 0.098 Uiso calc R 1
H H24B 0.1351 0.4226 0.3461 0.098 Uiso calc R 1
H H24C 0.0878 0.4357 0.2627 0.098 Uiso calc R 1
C C25 -0.02070(19) 0.4252(2) 0.3739(2) 0.0374(8) Uani d . 1
C C26 -0.00278(19) 0.5132(2) 0.37955(19) 0.0380(8) Uani d . 1
H H26A 0.0435 0.5346 0.3555 0.046 Uiso calc R 1
C C27 -0.05300(19) 0.57003(19) 0.42074(19) 0.0370(8) Uani d . 1
C C28 -0.1213(2) 0.5365(2) 0.4545(2) 0.0436(8) Uani d . 1
H H28A -0.1552 0.5733 0.4826 0.052 Uiso calc R 1
C C29 -0.1411(2) 0.4490(2) 0.4479(2) 0.0420(8) Uani d . 1
H H29A -0.1884 0.4281 0.4704 0.050 Uiso calc R 1
C C30 -0.09097(19) 0.3934(2) 0.40816(19) 0.0367(8) Uani d . 1
C C31 -0.0301(2) 0.66468(19) 0.4292(2) 0.0420(8) Uani d . 1
H H31A 0.0276 0.6708 0.4191 0.050 Uiso calc R 1
H H31B -0.0379 0.6824 0.4846 0.050 Uiso calc R 1
C C32 -0.07867(18) 0.72711(19) 0.37233(19) 0.0348(7) Uani d . 1
H H32A -0.0712 0.7079 0.3166 0.042 Uiso calc R 1
C C33 -0.1897(2) 0.7757(2) 0.4577(2) 0.0510(9) Uani d . 1
H H33A -0.1584 0.7559 0.5052 0.061 Uiso calc R 1
H H33B -0.2472 0.7666 0.4670 0.061 Uiso calc R 1
C C34 -0.1740(2) 0.8712(2) 0.4445(2) 0.0460(9) Uani d . 1
H H34A -0.2161 0.8946 0.4078 0.055 Uiso calc R 1
H H34B -0.1769 0.9017 0.4956 0.055 Uiso calc R 1
C C35 -0.09184(18) 0.88676(19) 0.41002(19) 0.0348(7) Uani d . 1
C C36 -0.05933(19) 0.9712(2) 0.40980(19) 0.0376(8) Uani d . 1
H H36A -0.0905 1.0169 0.4286 0.045 Uiso calc R 1
C C37 0.01732(19) 0.98791(19) 0.38258(19) 0.0362(8) Uani d . 1
C C38 0.06527(18) 0.9182(2) 0.35644(19) 0.0360(8) Uani d . 1
C C39 0.03330(18) 0.83571(19) 0.35413(18) 0.0340(7) Uani d . 1
H H39A 0.0645 0.7901 0.3352 0.041 Uiso calc R 1
C C40 -0.04604(18) 0.81943(19) 0.37996(18) 0.0319(7) Uani d . 1
C C41 0.0011(2) 1.1422(2) 0.3906(2) 0.0555(10) Uani d . 1
H H41A 0.0328 1.1945 0.3869 0.083 Uiso calc R 1
H H41B -0.0220 1.1390 0.4430 0.083 Uiso calc R 1
H H41C -0.0421 1.1428 0.3496 0.083 Uiso calc R 1
C C42 0.1928(2) 0.8735(2) 0.3077(2) 0.0588(11) Uani d . 1
H H42A 0.2443 0.8973 0.2929 0.088 Uiso calc R 1
H H42B 0.1674 0.8446 0.2618 0.088 Uiso calc R 1
H H42C 0.2015 0.8326 0.3510 0.088 Uiso calc R 1
C C43 -0.2246(2) 0.6806(2) 0.3439(2) 0.0486(9) Uani d . 1
C C44 -0.1952(2) 0.6321(2) 0.2701(2) 0.0582(11) Uani d . 1
H H44A -0.1606 0.5841 0.2879 0.070 Uiso calc R 1
H H44B -0.1626 0.6710 0.2383 0.070 Uiso calc R 1

loop_
_atom_site_aniso_label
_atom_site_aniso_U_11
_atom_site_aniso_U_22
_atom_site_aniso_U_33
_atom_site_aniso_U_12
_atom_site_aniso_U_13
_atom_site_aniso_U_23
Cl1 0.0862(8) 0.0801(8) 0.0942(9) 0.0308(7) -0.0291(7) 0.0063(7)
O1 0.0770(19) 0.0294(14) 0.108(2) 0.0110(13) 0.0360(17) -0.0053(14)
O2 0.0571(16) 0.0330(14) 0.089(2) -0.0017(12) 0.0240(15) 0.0025(13)
O3 0.0613(16) 0.0270(13) 0.0715(18) 0.0024(12) 0.0102(13) 0.0003(12)
O4 0.0421(14) 0.0365(13) 0.0683(17) 0.0027(11) 0.0122(12) 0.0007(12)
O5 0.0436(17) 0.094(2) 0.119(3) 0.0132(16) 0.0143(17) 0.014(2)
N1 0.0404(16) 0.0347(16) 0.0493(18) 0.0009(13) 0.0098(13) 0.0014(13)
C1 0.087(3) 0.045(3) 0.127(4) 0.016(2) 0.038(3) -0.022(3)
C2 0.047(2) 0.048(2) 0.089(3) -0.0020(18) 0.018(2) 0.008(2)
C3 0.045(2) 0.0303(19) 0.052(2) -0.0041(16) 0.0085(17) -0.0017(16)
C4 0.0392(19) 0.0338(19) 0.047(2) 0.0027(15) 0.0037(16) -0.0076(16)
C5 0.046(2) 0.0341(19) 0.041(2) -0.0011(16) -0.0032(16) -0.0010(16)
C6 0.057(2) 0.0325(19) 0.050(2) -0.0079(17) 0.0086(18) 0.0013(16)
C7 0.048(2) 0.046(2) 0.053(2) 0.0012(18) 0.0149(18) -0.0103(18)
C8 0.052(2) 0.0322(19) 0.055(2) 0.0021(17) 0.0085(18) -0.0052(17)
C9 0.050(2) 0.0275(18) 0.052(2) 0.0016(16) -0.0027(17) 0.0001(16)
C10 0.0416(19) 0.0280(17) 0.0401(19) 0.0002(14) 0.0054(15) 0.0017(15)
C11 0.053(2) 0.046(2) 0.059(2) -0.0043(18) 0.0240(19) -0.0045(19)
C12 0.052(2) 0.036(2) 0.059(2) -0.0053(17) 0.0188(18) 0.0011(18)
C13 0.0416(19) 0.0309(18) 0.041(2) -0.0054(15) 0.0064(15) -0.0033(15)
C14 0.048(2) 0.0295(18) 0.043(2) -0.0086(15) 0.0058(16) 0.0017(15)
C15 0.047(2) 0.0262(18) 0.044(2) -0.0003(15) -0.0026(16) -0.0004(15)
C16 0.0371(18) 0.0319(18) 0.0382(19) 0.0009(15) 0.0013(15) 0.0009(15)
C17 0.0375(18) 0.0324(18) 0.0367(19) -0.0069(14) -0.0001(15) 0.0039(15)
C18 0.0368(18) 0.0294(17) 0.0363(18) -0.0022(14) 0.0012(14) -0.0021(14)
C19 0.039(2) 0.058(2) 0.069(3) -0.0037(18) 0.0071(19) 0.001(2)
C20 0.086(3) 0.025(2) 0.109(4) -0.003(2) 0.012(3) 0.004(2)
C21 0.042(2) 0.038(2) 0.069(3) 0.0031(17) 0.0066(19) -0.0069(19)
C22 0.052(2) 0.050(2) 0.059(2) 0.0146(18) -0.0075(19) 0.0023(19)
Cl2 0.0990(9) 0.0782(8) 0.0984(10) -0.0345(7) -0.0454(8) 0.0071(7)
O6 0.0522(15) 0.0304(13) 0.0728(18) -0.0094(11) 0.0179(13) -0.0037(12)
O7 0.0485(15) 0.0371(14) 0.0765(18) 0.0022(11) 0.0225(13) -0.0065(13)
O8 0.0403(14) 0.0387(14) 0.0723(18) -0.0044(11) 0.0159(12) -0.0052(12)
O9 0.0537(15) 0.0246(12) 0.0701(17) -0.0042(11) 0.0138(13) -0.0037(11)
O10 0.0382(16) 0.082(2) 0.119(3) -0.0112(15) 0.0057(16) -0.0056(19)
N2 0.0415(16) 0.0312(15) 0.0517(18) -0.0042(13) 0.0067(14) 0.0016(13)
C23 0.056(2) 0.038(2) 0.087(3) -0.0111(18) 0.016(2) 0.006(2)
C24 0.043(2) 0.065(3) 0.090(3) 0.000(2) 0.029(2) -0.013(2)
C25 0.0384(19) 0.0326(18) 0.041(2) 0.0047(15) 0.0029(15) -0.0005(15)
C26 0.0364(18) 0.0318(19) 0.046(2) -0.0019(15) 0.0016(15) 0.0066(15)
C27 0.0409(19) 0.0289(17) 0.0408(19) 0.0023(15) -0.0047(15) 0.0058(15)
C28 0.050(2) 0.0357(19) 0.046(2) 0.0071(17) 0.0123(17) 0.0010(16)
C29 0.048(2) 0.0332(19) 0.045(2) -0.0038(16) 0.0117(16) 0.0042(16)
C30 0.0433(19) 0.0264(17) 0.0409(19) 0.0013(15) 0.0050(16) 0.0029(15)
C31 0.051(2) 0.0300(18) 0.045(2) -0.0003(16) -0.0037(17) -0.0001(16)
C32 0.0366(18) 0.0285(17) 0.0394(19) -0.0028(14) 0.0013(15) 0.0006(14)
C33 0.048(2) 0.045(2) 0.061(2) -0.0005(17) 0.0179(18) 0.0031(19)
C34 0.044(2) 0.039(2) 0.056(2) 0.0003(16) 0.0119(17) -0.0044(17)
C35 0.0375(18) 0.0302(18) 0.0368(19) 0.0017(14) 0.0035(15) -0.0007(14)
C36 0.0405(19) 0.0283(17) 0.044(2) 0.0047(15) 0.0063(16) -0.0044(15)
C37 0.0421(19) 0.0283(18) 0.0381(19) -0.0034(15) 0.0017(15) -0.0027(15)
C38 0.0325(17) 0.0366(19) 0.0392(19) -0.0022(15) 0.0034(15) -0.0008(15)
C39 0.0349(18) 0.0275(17) 0.0395(19) 0.0036(14) 0.0025(15) -0.0022(14)
C40 0.0344(17) 0.0281(17) 0.0332(18) 0.0002(14) 0.0011(14) 0.0013(14)
C41 0.066(3) 0.0253(19) 0.076(3) 0.0023(17) 0.008(2) -0.0033(18)
C42 0.040(2) 0.057(2) 0.080(3) 0.0031(18) 0.017(2) -0.006(2)
C43 0.041(2) 0.0319(19) 0.072(3) -0.0062(16) -0.0041(19) 0.0124(18)
C44 0.061(2) 0.046(2) 0.066(3) -0.0180(19) -0.014(2) 0.005(2)

loop_
_atom_type_symbol
_atom_type_description
_atom_type_scat_dispersion_real
_atom_type_scat_dispersion_imag
_atom_type_scat_source
C C 0.0033 0.0016 'International Tables Vol C Tables 4.2.6.8 and 6.1.1.4'
H H 0.0000 0.0000 'International Tables Vol C Tables 4.2.6.8 and 6.1.1.4'
N N 0.0061 0.0033 'International Tables Vol C Tables 4.2.6.8 and 6.1.1.4'
O O 0.0106 0.0060 'International Tables Vol C Tables 4.2.6.8 and 6.1.1.4'
Cl Cl 0.1484 0.1585 'International Tables Vol C Tables 4.2.6.8 and 6.1.1.4'

loop_
_geom_angle_atom_site_label_1
_geom_angle_atom_site_label_2
_geom_angle_atom_site_label_3
_geom_angle
C8 O1 C1 118.4(3)
C3 O2 C2 117.1(3)
C15 O3 C20 117.2(3)
C16 O4 C19 117.4(2)
C21 N1 C11 119.1(3)
C21 N1 C10 126.6(3)
C11 N1 C10 114.3(3)
O1 C1 H1A 109.5
O1 C1 H1B 109.5
H1A C1 H1B 109.5
O1 C1 H1C 109.5
H1A C1 H1C 109.5
H1B C1 H1C 109.5
O2 C2 H2A 109.5
O2 C2 H2B 109.5
H2A C2 H2B 109.5
O2 C2 H2C 109.5
H2A C2 H2C 109.5
H2B C2 H2C 109.5
O2 C3 C4 124.3(3)
O2 C3 C8 115.2(3)
C4 C3 C8 120.4(3)
C3 C4 C5 120.8(3)
C3 C4 H4A 119.6
C5 C4 H4A 119.6
C6 C5 C4 118.3(3)
C6 C5 C9 121.8(3)
C4 C5 C9 120.0(3)
C5 C6 C7 121.0(3)
C5 C6 H6A 119.5
C7 C6 H6A 119.5
C8 C7 C6 121.0(3)
C8 C7 H7A 119.5
C6 C7 H7A 119.5
O1 C8 C7 125.4(3)
O1 C8 C3 116.1(3)
C7 C8 C3 118.5(3)
C5 C9 C10 115.4(3)
C5 C9 H9A 108.4
C10 C9 H9A 108.4
C5 C9 H9B 108.4
C10 C9 H9B 108.4
H9A C9 H9B 107.5
N1 C10 C18 109.7(2)
N1 C10 C9 111.7(3)
C18 C10 C9 111.5(2)
N1 C10 H10A 108.0
C18 C10 H10A 108.0
C9 C10 H10A 108.0
N1 C11 C12 110.3(3)
N1 C11 H11A 109.6
C12 C11 H11A 109.6
N1 C11 H11B 109.6
C12 C11 H11B 109.6
H11A C11 H11B 108.1
C13 C12 C11 111.8(3)
C13 C12 H12A 109.3
C11 C12 H12A 109.3
C13 C12 H12B 109.3
C11 C12 H12B 109.3
H12A C12 H12B 107.9
C18 C13 C14 119.3(3)
C18 C13 C12 121.6(3)
C14 C13 C12 119.1(3)
C15 C14 C13 121.4(3)
C15 C14 H14A 119.3
C13 C14 H14A 119.3
O3 C15 C14 125.4(3)
O3 C15 C16 115.5(3)
C14 C15 C16 119.1(3)
O4 C16 C17 125.2(3)
O4 C16 C15 115.0(3)
C17 C16 C15 119.8(3)
C16 C17 C18 121.1(3)
C16 C17 H17A 119.5
C18 C17 H17A 119.5
C13 C18 C17 119.1(3)
C13 C18 C10 122.3(3)
C17 C18 C10 118.6(3)
O4 C19 H19A 109.5
O4 C19 H19B 109.5
H19A C19 H19B 109.5
O4 C19 H19C 109.5
H19A C19 H19C 109.5
H19B C19 H19C 109.5
O3 C20 H20A 109.5
O3 C20 H20B 109.5
H20A C20 H20B 109.5
O3 C20 H20C 109.5
H20A C20 H20C 109.5
H20B C20 H20C 109.5
O5 C21 N1 122.7(4)
O5 C21 C22 121.5(4)
N1 C21 C22 115.8(3)
C21 C22 Cl1 112.6(3)
C21 C22 H22A 109.1
Cl1 C22 H22A 109.1
C21 C22 H22B 109.1
Cl1 C22 H22B 109.1
H22A C22 H22B 107.8
C30 O6 C23 117.1(3)
C25 O7 C24 117.6(3)
C38 O8 C42 116.9(3)
C37 O9 C41 117.4(2)
C43 N2 C32 127.1(3)
C43 N2 C33 118.9(3)
C32 N2 C33 114.0(3)
O6 C23 H23A 109.5
O6 C23 H23B 109.5
H23A C23 H23B 109.5
O6 C23 H23C 109.5
H23A C23 H23C 109.5
H23B C23 H23C 109.5
O7 C24 H24A 109.5
O7 C24 H24B 109.5
H24A C24 H24B 109.5
O7 C24 H24C 109.5
H24A C24 H24C 109.5
H24B C24 H24C 109.5
O7 C25 C26 124.4(3)
O7 C25 C30 116.0(3)
C26 C25 C30 119.5(3)
C25 C26 C27 121.1(3)
C25 C26 H26A 119.4
C27 C26 H26A 119.4
C28 C27 C26 117.9(3)
C28 C27 C31 122.0(3)
C26 C27 C31 120.1(3)
C27 C28 C29 121.7(3)
C27 C28 H28A 119.2
C29 C28 H28A 119.2
C30 C29 C28 120.0(3)
C30 C29 H29A 120.0
C28 C29 H29A 120.0
C29 C30 O6 124.2(3)
C29 C30 C25 119.7(3)
O6 C30 C25 116.1(3)
C27 C31 C32 115.1(3)
C27 C31 H31A 108.5
C32 C31 H31A 108.5
C27 C31 H31B 108.5
C32 C31 H31B 108.5
H31A C31 H31B 107.5
N2 C32 C40 110.4(2)
N2 C32 C31 111.9(3)
C40 C32 C31 111.1(2)
N2 C32 H32A 107.7
C40 C32 H32A 107.7
C31 C32 H32A 107.7
N2 C33 C34 110.4(3)
N2 C33 H33A 109.6
C34 C33 H33A 109.6
N2 C33 H33B 109.6
C34 C33 H33B 109.6
H33A C33 H33B 108.1
C35 C34 C33 111.7(3)
C35 C34 H34A 109.3
C33 C34 H34A 109.3
C35 C34 H34B 109.3
C33 C34 H34B 109.3
H34A C34 H34B 107.9
C40 C35 C36 118.8(3)
C40 C35 C34 121.6(3)
C36 C35 C34 119.6(3)
C37 C36 C35 121.7(3)
C37 C36 H36A 119.1
C35 C36 H36A 119.1
O9 C37 C36 125.3(3)
O9 C37 C38 115.7(3)
C36 C37 C38 119.0(3)
O8 C38 C39 125.7(3)
O8 C38 C37 114.5(3)
C39 C38 C37 119.8(3)
C38 C39 C40 120.8(3)
C38 C39 H39A 119.6
C40 C39 H39A 119.6
C35 C40 C39 119.7(3)
C35 C40 C32 122.4(3)
C39 C40 C32 117.8(3)
O9 C41 H41A 109.5
O9 C41 H41B 109.5
H41A C41 H41B 109.5
O9 C41 H41C 109.5
H41A C41 H41C 109.5
H41B C41 H41C 109.5
O8 C42 H42A 109.5
O8 C42 H42B 109.5
H42A C42 H42B 109.5
O8 C42 H42C 109.5
H42A C42 H42C 109.5
H42B C42 H42C 109.5
O10 C43 N2 123.1(4)
O10 C43 C44 121.6(3)
N2 C43 C44 115.3(3)
C43 C44 Cl2 111.9(3)
C43 C44 H44A 109.2
Cl2 C44 H44A 109.2
C43 C44 H44B 109.2
Cl2 C44 H44B 109.2
H44A C44 H44B 107.9

loop_
_geom_bond_atom_site_label_1
_geom_bond_atom_site_label_2
_geom_bond_distance
Cl1 C22 1.761(3)
O1 C8 1.362(4)
O1 C1 1.414(4)
O2 C3 1.368(4)
O2 C2 1.419(4)
O3 C15 1.366(4)
O3 C20 1.433(4)
O4 C16 1.365(4)
O4 C19 1.416(4)
O5 C21 1.219(4)
N1 C21 1.348(4)
N1 C11 1.456(4)
N1 C10 1.465(4)
C1 H1A 0.9600
C1 H1B 0.9600
C1 H1C 0.9600
C2 H2A 0.9600
C2 H2B 0.9600
C2 H2C 0.9600
C3 C4 1.386(4)
C3 C8 1.396(4)
C4 C5 1.399(4)
C4 H4A 0.9300
C5 C6 1.377(4)
C5 C9 1.506(4)
C6 C7 1.389(4)
C6 H6A 0.9300
C7 C8 1.377(4)
C7 H7A 0.9300
C9 C10 1.548(4)
C9 H9A 0.9700
C9 H9B 0.9700
C10 C18 1.524(4)
C10 H10A 0.9800
C11 C12 1.515(4)
C11 H11A 0.9700
C11 H11B 0.9700
C12 C13 1.505(4)
C12 H12A 0.9700
C12 H12B 0.9700
C13 C18 1.385(4)
C13 C14 1.405(4)
C14 C15 1.368(4)
C14 H14A 0.9300
C15 C16 1.400(4)
C16 C17 1.380(4)
C17 C18 1.397(4)
C17 H17A 0.9300
C19 H19A 0.9600
C19 H19B 0.9600
C19 H19C 0.9600
C20 H20A 0.9600
C20 H20B 0.9600
C20 H20C 0.9600
C21 C22 1.518(5)
C22 H22A 0.9700
C22 H22B 0.9700
Cl2 C44 1.768(4)
O6 C30 1.376(4)
O6 C23 1.423(4)
O7 C25 1.365(4)
O7 C24 1.422(4)
O8 C38 1.366(4)
O8 C42 1.415(4)
O9 C37 1.368(3)
O9 C41 1.435(4)
O10 C43 1.215(4)
N2 C43 1.353(4)
N2 C32 1.463(4)
N2 C33 1.472(4)
C23 H23A 0.9600
C23 H23B 0.9600
C23 H23C 0.9600
C24 H24A 0.9600
C24 H24B 0.9600
C24 H24C 0.9600
C25 C26 1.388(4)
C25 C30 1.392(4)
C26 C27 1.397(4)
C26 H26A 0.9300
C27 C28 1.370(4)
C27 C31 1.510(4)
C28 C29 1.390(4)
C28 H28A 0.9300
C29 C30 1.371(4)
C29 H29A 0.9300
C31 C32 1.543(4)
C31 H31A 0.9700
C31 H31B 0.9700
C32 C40 1.522(4)
C32 H32A 0.9800
C33 C34 1.511(5)
C33 H33A 0.9700
C33 H33B 0.9700
C34 C35 1.501(4)
C34 H34A 0.9700
C34 H34B 0.9700
C35 C40 1.383(4)
C35 C36 1.404(4)
C36 C37 1.375(4)
C36 H36A 0.9300
C37 C38 1.408(4)
C38 C39 1.373(4)
C39 C40 1.406(4)
C39 H39A 0.9300
C41 H41A 0.9600
C41 H41B 0.9600
C41 H41C 0.9600
C42 H42A 0.9600
C42 H42B 0.9600
C42 H42C 0.9600
C43 C44 1.525(5)
C44 H44A 0.9700
C44 H44B 0.9700

loop_
_geom_hbond_atom_site_label_D
_geom_hbond_atom_site_label_H
_geom_hbond_atom_site_label_A
_geom_hbond_site_symmetry_A
_geom_hbond_distance_DH
_geom_hbond_distance_HA
_geom_hbond_distance_DA
_geom_hbond_angle_DHA
_geom_hbond_publ_flag
C20 H20A O2 1_545 0.96 2.51 3.383(4) 152 yes
C22 H22A O8 2_545 0.97 2.57 3.400(4) 144 yes
C22 H22A O9 2_545 0.97 2.35 3.241(4) 153 yes
C44 H44B O3 2_555 0.97 2.40 3.272(4) 149 yes
C44 H44B O4 2_555 0.97 2.42 3.270(4) 147 yes

loop_
_geom_torsion_atom_site_label_1
_geom_torsion_atom_site_label_2
_geom_torsion_atom_site_label_3
_geom_torsion_atom_site_label_4
_geom_torsion
C2 O2 C3 C4 -1.1(5)
C2 O2 C3 C8 176.9(3)
O2 C3 C4 C5 177.3(3)
C8 C3 C4 C5 -0.7(5)
C3 C4 C5 C6 0.2(5)
C3 C4 C5 C9 -178.1(3)
C4 C5 C6 C7 0.3(5)
C9 C5 C6 C7 178.5(3)
C5 C6 C7 C8 -0.3(5)
C1 O1 C8 C7 7.7(6)
C1 O1 C8 C3 -171.3(4)
C6 C7 C8 O1 -179.2(3)
C6 C7 C8 C3 -0.2(5)
O2 C3 C8 O1 1.7(5)
C4 C3 C8 O1 179.8(3)
O2 C3 C8 C7 -177.5(3)
C4 C3 C8 C7 0.6(5)
C6 C5 C9 C10 79.3(4)
C4 C5 C9 C10 -102.5(4)
C21 N1 C10 C18 -133.4(3)
C11 N1 C10 C18 48.1(3)
C21 N1 C10 C9 102.5(4)
C11 N1 C10 C9 -76.0(3)
C5 C9 C10 N1 -58.0(4)
C5 C9 C10 C18 178.9(3)
C21 N1 C11 C12 115.3(3)
C10 N1 C11 C12 -66.0(4)
N1 C11 C12 C13 44.3(4)
C11 C12 C13 C18 -11.8(5)
C11 C12 C13 C14 168.0(3)
C18 C13 C14 C15 1.4(5)
C12 C13 C14 C15 -178.4(3)
C20 O3 C15 C14 3.1(5)
C20 O3 C15 C16 -176.2(3)
C13 C14 C15 O3 -176.5(3)
C13 C14 C15 C16 2.9(5)
C19 O4 C16 C17 1.1(5)
C19 O4 C16 C15 179.6(3)
O3 C15 C16 O4 -3.7(4)
C14 C15 C16 O4 176.9(3)
O3 C15 C16 C17 174.9(3)
C14 C15 C16 C17 -4.5(5)
O4 C16 C17 C18 -179.6(3)
C15 C16 C17 C18 2.0(5)
C14 C13 C18 C17 -3.9(5)
C12 C13 C18 C17 175.9(3)
C14 C13 C18 C10 176.2(3)
C12 C13 C18 C10 -4.0(5)
C16 C17 C18 C13 2.3(5)
C16 C17 C18 C10 -177.8(3)
N1 C10 C18 C13 -12.9(4)
C9 C10 C18 C13 111.3(3)
N1 C10 C18 C17 167.2(3)
C9 C10 C18 C17 -68.6(4)
C11 N1 C21 O5 2.0(5)
C10 N1 C21 O5 -176.5(3)
C11 N1 C21 C22 -178.6(3)
C10 N1 C21 C22 2.9(5)
O5 C21 C22 Cl1 -7.1(5)
N1 C21 C22 Cl1 173.4(2)
C24 O7 C25 C26 -2.0(5)
C24 O7 C25 C30 -179.1(3)
O7 C25 C26 C27 -175.3(3)
C30 C25 C26 C27 1.6(5)
C25 C26 C27 C28 -0.9(5)
C25 C26 C27 C31 177.3(3)
C26 C27 C28 C29 -0.6(5)
C31 C27 C28 C29 -178.7(3)
C27 C28 C29 C30 1.4(5)
C28 C29 C30 O6 177.5(3)
C28 C29 C30 C25 -0.6(5)
C23 O6 C30 C29 -6.3(5)
C23 O6 C30 C25 171.9(3)
O7 C25 C30 C29 176.4(3)
C26 C25 C30 C29 -0.8(5)
O7 C25 C30 O6 -1.9(4)
C26 C25 C30 O6 -179.1(3)
C28 C27 C31 C32 -78.6(4)
C26 C27 C31 C32 103.3(3)
C43 N2 C32 C40 136.8(3)
C33 N2 C32 C40 -45.5(3)
C43 N2 C32 C31 -98.9(4)
C33 N2 C32 C31 78.8(3)
C27 C31 C32 N2 61.2(4)
C27 C31 C32 C40 -174.9(3)
C43 N2 C33 C34 -116.8(3)
C32 N2 C33 C34 65.3(4)
N2 C33 C34 C35 -45.2(4)
C33 C34 C35 C40 12.0(4)
C33 C34 C35 C36 -166.5(3)
C40 C35 C36 C37 -1.7(5)
C34 C35 C36 C37 176.7(3)
C41 O9 C37 C36 -11.8(5)
C41 O9 C37 C38 168.7(3)
C35 C36 C37 O9 178.7(3)
C35 C36 C37 C38 -1.9(5)
C42 O8 C38 C39 -2.6(5)
C42 O8 C38 C37 179.0(3)
O9 C37 C38 O8 1.7(4)
C36 C37 C38 O8 -177.8(3)
O9 C37 C38 C39 -176.8(3)
C36 C37 C38 C39 3.7(5)
O8 C38 C39 C40 179.7(3)
C37 C38 C39 C40 -2.0(5)
C36 C35 C40 C39 3.5(4)
C34 C35 C40 C39 -175.0(3)
C36 C35 C40 C32 -175.6(3)
C34 C35 C40 C32 5.9(5)
C38 C39 C40 C35 -1.6(5)
C38 C39 C40 C32 177.5(3)
N2 C32 C40 C35 10.2(4)
C31 C32 C40 C35 -114.7(3)
N2 C32 C40 C39 -168.9(3)
C31 C32 C40 C39 66.2(4)
C32 N2 C43 O10 176.6(3)
C33 N2 C43 O10 -1.0(5)
C32 N2 C43 C44 -4.0(5)
C33 N2 C43 C44 178.5(3)
O10 C43 C44 Cl2 9.6(5)
N2 C43 C44 Cl2 -169.9(2)

loop_
_cod_related_entry_id
_cod_related_entry_database
_cod_related_entry_code
1 ChemSpider 3460535
